data_7010701
loop_
_publ_author_name
'Smith, Paul D.'
'Cooney, J. Jon A.'
'McInnes, Eric J. L.'
'Beddoes, Roy L.'
'Collison, David'
'Harben, Spencer M.'
'Helliwell, Madeleine'
'Mabbs, Frank E.'
'Mandel, Alexander'
'Powell, Annie K.'
'Garner, C. David'

_publ_section_title
;
 New molybdenum(v) analogues of Amavadin and their redox properties
;
_journal_issue 20
_journal_name_full 'Journal of the Chemical Society, Dalton Transactions'
_journal_page_first 3108
_journal_paper_doi 10.1039/b102531g
_journal_year 2001
_chemical_formula_sum 'C12 H21 Mo N2 O12'
_chemical_formula_weight 481.25
_chemical_name_systematic
;
?
;
_space_group_IT_number 18
_symmetry_cell_setting orthorhombic
_symmetry_space_group_name_Hall 'P 2 2ab'
_symmetry_space_group_name_H-M 'P 21 21 2'
_atom_sites_solution_hydrogens geom
_atom_sites_solution_primary direct
_atom_sites_solution_secondary difmap
_audit_creation_method SHELXL
_cell_angle_alpha 90.00
_cell_angle_beta 90.00
_cell_angle_gamma 90.00
_cell_formula_units_Z 2
_cell_length_a 10.3610(10)
_cell_length_b 13.9210(10)
_cell_length_c 6.8470(10)
_cell_measurement_temperature 293(2)
_cell_volume 987.58(19)
_computing_structure_refinement 'SHELXL-93 (Sheldrick, 1993)'
_computing_structure_solution 'SHELXS-86 (Sheldrick, 1990)'
_diffrn_ambient_temperature 293(2)
_diffrn_radiation_monochromator graphite
_diffrn_radiation_source 'fine-focus sealed tube'
_diffrn_radiation_type MoK\a
_diffrn_radiation_wavelength 0.71073
_diffrn_reflns_av_R_equivalents 0.0000
_diffrn_reflns_av_sigmaI/netI 0.0190
_diffrn_reflns_limit_h_max 14
_diffrn_reflns_limit_h_min 0
_diffrn_reflns_limit_k_max 19
_diffrn_reflns_limit_k_min 0
_diffrn_reflns_limit_l_max 9
_diffrn_reflns_limit_l_min 0
_diffrn_reflns_number 1674
_diffrn_reflns_theta_max 29.98
_diffrn_reflns_theta_min 2.93
_exptl_absorpt_coefficient_mu 0.725
_exptl_crystal_density_diffrn 1.618
_exptl_crystal_F_000 490
_refine_diff_density_max 1.255
_refine_diff_density_min -1.135
_refine_diff_density_rms 0.083
_refine_ls_abs_structure_details 'Flack H D (1983), Acta Cryst. A39, 876-881'
_refine_ls_abs_structure_Flack -0.02(6)
_refine_ls_extinction_method none
_refine_ls_goodness_of_fit_all 1.098
_refine_ls_goodness_of_fit_obs 1.106
_refine_ls_matrix_type full
_refine_ls_number_parameters 125
_refine_ls_number_reflns 1674
_refine_ls_number_restraints 0
_refine_ls_restrained_S_all 1.098
_refine_ls_restrained_S_obs 1.106
_refine_ls_R_factor_all 0.0297
_refine_ls_R_factor_obs 0.0279
_refine_ls_shift/esd_max 0.000
_refine_ls_shift/esd_mean 0.000
_refine_ls_structure_factor_coef Fsqd
_refine_ls_weighting_scheme
;
calc w=1/[\s^2^(Fo^2^)+(0.0476P)^2^+0.2832P] where
P=(Fo^2^+2Fc^2^)/3
;
_refine_ls_wR_factor_all 0.0760
_refine_ls_wR_factor_obs 0.0749
_reflns_number_observed 1605
_reflns_number_total 1674
_reflns_observed_criterion 2sigma(I)
_cod_data_source_file b102531g.txt
_cod_data_source_block manmo1
_cod_depositor_comments
;
The following automatic conversions were performed:

'_symmetry_cell_setting' tag value 'orthorombic' was replaced with
'orthorhombic' value.

Automatic conversion script
Id: cif_fix_values 1646 2011-03-28 12:23:43Z adriana 
;
_cod_original_cell_volume 987.6(2)
_cod_original_sg_symbol_H-M P2(1)2(1)2
_cod_database_code 7010701

loop_
_symmetry_equiv_pos_as_xyz
'x, y, z'
'-x, -y, z'
'-x+1/2, y+1/2, -z'
'x+1/2, -y+1/2, -z'

loop_
_atom_site_aniso_label
_atom_site_aniso_U_11
_atom_site_aniso_U_22
_atom_site_aniso_U_33
_atom_site_aniso_U_23
_atom_site_aniso_U_13
_atom_site_aniso_U_12
Mo1 0.01861(14) 0.02289(14) 0.02760(15) 0.000 0.000 -0.00147(11)
O1 0.0260(9) 0.0273(10) 0.0401(10) 0.0004(8) -0.0100(9) 0.0000(7)
O2 0.0409(13) 0.0419(12) 0.056(2) 0.0067(12) -0.0216(12) 0.0022(11)
O3 0.0290(10) 0.0329(9) 0.0402(11) 0.0005(9) -0.0107(10) -0.0063(9)
O4 0.0380(12) 0.0426(12) 0.067(2) 0.0024(13) -0.0222(13) -0.0117(10)
O5 0.0253(9) 0.0263(9) 0.0363(10) -0.0029(8) 0.0080(9) -0.0016(8)
N1 0.0202(11) 0.0234(9) 0.0315(10) -0.0011(8) 0.0021(8) -0.0015(8)
C1 0.0315(12) 0.0251(11) 0.0362(14) 0.0007(11) -0.0045(11) 0.0005(10)
C2 0.0287(13) 0.0295(12) 0.0362(14) -0.0020(11) -0.0053(12) 0.0048(11)
C3 0.053(2) 0.052(2) 0.036(2) 0.008(2) 0.0016(15) -0.012(2)
C4 0.0252(12) 0.0313(12) 0.0373(14) -0.0001(12) -0.0007(12) -0.0068(10)
C5 0.0255(12) 0.0356(14) 0.0390(15) -0.0022(13) -0.0044(12) -0.0032(11)
C6 0.041(2) 0.0314(13) 0.048(2) -0.0010(14) -0.005(2) -0.0088(13)
O6 0.0341(12) 0.0546(15) 0.074(2) 0.0149(13) -0.0042(13) -0.0010(11)

loop_
_atom_site_label
_atom_site_type_symbol
_atom_site_fract_x
_atom_site_fract_y
_atom_site_fract_z
_atom_site_U_iso_or_equiv
_atom_site_thermal_displace_type
_atom_site_occupancy
_atom_site_calc_flag
_atom_site_refinement_flags
_atom_site_disorder_group
Mo1 Mo 0.0000 0.0000 0.11587(4) 0.02303(10) Uani 1 d S .
O1 O 0.1364(2) -0.01984(13) 0.3317(3) 0.0311(5) Uani 1 d . .
O2 O 0.2328(2) -0.1243(2) 0.5270(4) 0.0463(6) Uani 1 d . .
O3 O -0.1524(2) -0.0386(2) -0.0613(4) 0.0340(5) Uani 1 d . .
O4 O -0.2992(2) -0.1483(2) -0.1302(5) 0.0492(7) Uani 1 d . .
O5 O 0.0618(2) -0.13008(14) 0.0335(3) 0.0293(4) Uani 1 d . .
N1 N -0.0249(2) -0.1433(2) 0.1868(4) 0.0250(5) Uani 1 d . .
C1 C 0.0430(3) -0.1778(2) 0.3644(5) 0.0309(6) Uani 1 d . .
H1 H 0.0844(3) -0.2396(2) 0.3362(5) 0.037 Uiso 1 calc R .
C2 C 0.1466(3) -0.1036(2) 0.4114(5) 0.0315(6) Uani 1 d . .
C3 C -0.0468(4) -0.1895(3) 0.5375(5) 0.0469(8) Uani 1 d . .
H3A H -0.1043(22) -0.2423(16) 0.5141(23) 0.070 Uiso 1 calc R .
H3B H -0.0960(24) -0.1317(9) 0.5549(31) 0.070 Uiso 1 calc R .
H3C H 0.0030(4) -0.2019(24) 0.6530(11) 0.070 Uiso 1 calc R .
C4 C -0.1483(3) -0.1879(2) 0.1210(5) 0.0313(6) Uani 1 d . .
H4 H -0.2079(3) -0.1885(2) 0.2321(5) 0.038 Uiso 1 calc R .
C5 C -0.2048(3) -0.1217(2) -0.0361(5) 0.0334(6) Uani 1 d . .
C6 C -0.1298(3) -0.2905(2) 0.0532(6) 0.0403(7) Uani 1 d . .
H6A H -0.0968(27) -0.3284(5) 0.1591(14) 0.060 Uiso 1 calc R .
H6B H -0.0697(23) -0.2918(3) -0.0535(30) 0.060 Uiso 1 calc R .
H6C H -0.2111(7) -0.3163(7) 0.0111(41) 0.060 Uiso 1 calc R .
O6 O -0.3877(2) -0.0237(2) 0.6118(4) 0.0542(7) Uani 1 d . .
H6WA H -0.3385(2) 0.0267(2) 0.5952(4) 0.081 Uiso 1 d R .
H6WB H -0.3579(2) -0.0684(2) 0.6973(4) 0.081 Uiso 1 d R .
H6WC H -0.4741(2) -0.0119(2) 0.5953(4) 0.081 Uiso 0.50 d PR .

loop_
_atom_type_symbol
_atom_type_description
_atom_type_scat_dispersion_real
_atom_type_scat_dispersion_imag
_atom_type_scat_source
C C 0.0033 0.0016 'International Tables Vol C Tables 4.2.6.8 and 6.1.1.4'
H H 0.0000 0.0000 'International Tables Vol C Tables 4.2.6.8 and 6.1.1.4'
N N 0.0061 0.0033 'International Tables Vol C Tables 4.2.6.8 and 6.1.1.4'
O O 0.0106 0.0060 'International Tables Vol C Tables 4.2.6.8 and 6.1.1.4'
Mo Mo -1.6832 0.6857 'International Tables Vol C Tables 4.2.6.8 and 6.1.1.4'

loop_
_geom_angle_atom_site_label_1
_geom_angle_atom_site_label_2
_geom_angle_atom_site_label_3
_geom_angle
_geom_angle_site_symmetry_1
_geom_angle_site_symmetry_3
_geom_angle_publ_flag
O5 Mo1 O5 147.26(13) . 2 ?
O5 Mo1 O3 79.94(9) . 2 ?
O5 Mo1 O3 80.97(9) 2 2 ?
O5 Mo1 O3 80.97(9) . . ?
O5 Mo1 O3 79.94(9) 2 . ?
O3 Mo1 O3 107.93(14) 2 . ?
O5 Mo1 O1 82.06(8) . . ?
O5 Mo1 O1 122.81(8) 2 . ?
O3 Mo1 O1 86.09(10) 2 . ?
O3 Mo1 O1 155.61(8) . . ?
O5 Mo1 O1 122.81(8) . 2 ?
O5 Mo1 O1 82.06(8) 2 2 ?
O3 Mo1 O1 155.61(8) 2 2 ?
O3 Mo1 O1 86.09(10) . 2 ?
O1 Mo1 O1 88.53(13) . 2 ?
O5 Mo1 N1 153.96(8) . 2 ?
O5 Mo1 N1 39.99(9) 2 2 ?
O3 Mo1 N1 77.96(9) 2 2 ?
O3 Mo1 N1 118.99(9) . 2 ?
O1 Mo1 N1 82.86(8) . 2 ?
O1 Mo1 N1 77.77(8) 2 2 ?
O5 Mo1 N1 39.99(9) . . ?
O5 Mo1 N1 153.96(8) 2 . ?
O3 Mo1 N1 118.99(9) 2 . ?
O3 Mo1 N1 77.96(9) . . ?
O1 Mo1 N1 77.77(8) . . ?
O1 Mo1 N1 82.86(8) 2 . ?
N1 Mo1 N1 152.85(14) 2 . ?
C2 O1 Mo1 118.6(2) . . ?
C5 O3 Mo1 118.5(2) . . ?
N1 O5 Mo1 72.63(12) . . ?
O5 N1 C1 110.8(2) . . ?
O5 N1 C4 112.3(2) . . ?
C1 N1 C4 121.3(2) . . ?
O5 N1 Mo1 67.38(11) . . ?
C1 N1 Mo1 116.4(2) . . ?
C4 N1 Mo1 115.9(2) . . ?
N1 C1 C3 112.6(3) . . ?
N1 C1 C2 106.7(2) . . ?
C3 C1 C2 109.9(3) . . ?
O2 C2 O1 122.9(3) . . ?
O2 C2 C1 119.3(3) . . ?
O1 C2 C1 117.8(3) . . ?
N1 C4 C6 112.1(2) . . ?
N1 C4 C5 106.9(2) . . ?
C6 C4 C5 113.6(3) . . ?
O4 C5 O3 122.4(3) . . ?
O4 C5 C4 119.4(3) . . ?
O3 C5 C4 118.2(3) . . ?

loop_
_geom_bond_atom_site_label_1
_geom_bond_atom_site_label_2
_geom_bond_distance
_geom_bond_site_symmetry_2
_geom_bond_publ_flag
Mo1 O5 2.002(2) . ?
Mo1 O5 2.002(2) 2 ?
Mo1 O3 2.062(2) 2 ?
Mo1 O3 2.062(2) . ?
Mo1 O1 2.064(2) . ?
Mo1 O1 2.064(2) 2 ?
Mo1 N1 2.070(2) 2 ?
Mo1 N1 2.070(2) . ?
O1 C2 1.291(3) . ?
O2 C2 1.228(4) . ?
O3 C5 1.290(4) . ?
O4 C5 1.229(4) . ?
O5 N1 1.394(3) . ?
N1 C1 1.485(4) . ?
N1 C4 1.491(3) . ?
C1 C3 1.515(5) . ?
C1 C2 1.524(4) . ?
C4 C6 1.514(4) . ?
C4 C5 1.532(4) . ?
